data_1552585
loop_
_publ_author_name
'Su, Jun-Cheng'
'Cheng, Wen'
'Song, Jian-Guo'
'Zhong, Yuan-Lin'
'Huang, Xiao-Jun'
'Jiang, Ren-Wang'
'Li, Yao-Lan'
'Li, Man-Mei'
'Ye, Wen-Cai'
'Wang, Ying'

_publ_section_title
;
 Macrocyclic Diterpenoids from <i>Euphorbia helioscopia</i> and Their
 Potential Anti-inflammatory Activity.
;
_journal_issue 10
_journal_name_full 'Journal of natural products'
_journal_page_first 2818
_journal_page_last 2827
_journal_paper_doi 10.1021/acs.jnatprod.9b00519
_journal_volume 82
_journal_year 2019
_chemical_absolute_configuration ad
_chemical_compound_source 'Euphorbia helioscopia'
_chemical_formula_moiety 'C29 H36 O7, 0.75(C H4 O)'
_chemical_formula_sum 'C29.75 H38.75 O7.75'
_chemical_formula_weight 521.10
_chemical_name_common 'euphoscopin L'
_chemical_name_systematic 'euphoscopin L'
_space_group_crystal_system triclinic
_space_group_IT_number 1
_space_group_name_Hall 'P 1'
_space_group_name_H-M_alt 'P 1'
_atom_sites_solution_hydrogens geom
_atom_sites_solution_primary dual
_audit_creation_date 2019-06-04
_audit_creation_method
;
Olex2 1.2
(compiled 2018.05.29 svn.r3508 for OlexSys, GUI svn.r5506)
;
_audit_update_record
;
2019-06-04 deposited with the CCDC.	2019-06-04 downloaded from the CCDC.
;
_cell_angle_alpha 74.614(4)
_cell_angle_beta 88.037(3)
_cell_angle_gamma 88.948(3)
_cell_formula_units_Z 2
_cell_length_a 9.3591(4)
_cell_length_b 12.5274(5)
_cell_length_c 12.5470(5)
_cell_measurement_reflns_used 14289
_cell_measurement_temperature 173.00(10)
_cell_measurement_theta_max 62.8890
_cell_measurement_theta_min 5.8970
_cell_volume 1417.45(10)
_computing_cell_refinement
;
CrysAlisPro, Agilent Technologies,
Version 1.171.37.35 (release 13-08-2014 CrysAlis171 .NET)
(compiled Aug 13 2014,18:06:01)
;
_computing_data_collection
;
CrysAlisPro, Agilent Technologies,
Version 1.171.37.35 (release 13-08-2014 CrysAlis171 .NET)
(compiled Aug 13 2014,18:06:01)
;
_computing_data_reduction
;
CrysAlisPro, Agilent Technologies,
Version 1.171.37.35 (release 13-08-2014 CrysAlis171 .NET)
(compiled Aug 13 2014,18:06:01)
;
_computing_molecular_graphics 'Olex2 (Dolomanov et al., 2009)'
_computing_publication_material 'Olex2 (Dolomanov et al., 2009)'
_computing_structure_refinement 'ShelXL (Sheldrick, 2015)'
_computing_structure_solution 'ShelXT (Sheldrick, 2015)'
_diffrn_ambient_environment N~2~
_diffrn_ambient_temperature 173.00(10)
_diffrn_detector 'CCD plate'
_diffrn_detector_area_resol_mean 16.0288
_diffrn_detector_type Sapphire3
_diffrn_measured_fraction_theta_full 0.989
_diffrn_measured_fraction_theta_max 0.989
_diffrn_measurement_details
;
#__ type_ start__ end____ width___ exp.time_
  1 omega -110.00  -53.00   1.0000    1.0000
omega____ theta____ kappa____ phi______ frames
    -      -32.9934  178.0000  150.0000 57

#__ type_ start__ end____ width___ exp.time_
  2 omega   13.00  102.00   1.0000    1.0000
omega____ theta____ kappa____ phi______ frames
    -       32.9934   57.0000 -150.0000 89

#__ type_ start__ end____ width___ exp.time_
  3 omega   13.00  102.00   1.0000    1.0000
omega____ theta____ kappa____ phi______ frames
    -       32.9934   57.0000  -30.0000 89

#__ type_ start__ end____ width___ exp.time_
  4 omega  -11.00  106.00   1.0000    1.0000
omega____ theta____ kappa____ phi______ frames
    -       32.9934   19.0000  120.0000 117

#__ type_ start__ end____ width___ exp.time_
  5 omega   35.00  109.00   1.0000    1.0000
omega____ theta____ kappa____ phi______ frames
    -       32.9934  178.0000  120.0000 74

#__ type_ start__ end____ width___ exp.time_
  6 omega   35.00  109.00   1.0000    1.0000
omega____ theta____ kappa____ phi______ frames
    -       32.9934  178.0000 -120.0000 74

#__ type_ start__ end____ width___ exp.time_
  7 omega   69.00  159.00   1.0000    1.0000
omega____ theta____ kappa____ phi______ frames
    -       90.5000   61.0000  -60.0000 90

#__ type_ start__ end____ width___ exp.time_
  8 omega   18.00  163.00   1.0000    1.0000
omega____ theta____ kappa____ phi______ frames
    -       90.5000    0.0000  120.0000 145

#__ type_ start__ end____ width___ exp.time_
  9 omega   19.00  129.00   1.0000    1.0000
omega____ theta____ kappa____ phi______ frames
    -       90.5000  -93.0000  171.8944 110

#__ type_ start__ end____ width___ exp.time_
 10 omega   35.00  134.00   1.0000    1.0000
omega____ theta____ kappa____ phi______ frames
    -       90.5000  178.0000 -150.0000 99

#__ type_ start__ end____ width___ exp.time_
 11 omega   19.00   77.00   1.0000    1.0000
omega____ theta____ kappa____ phi______ frames
    -       90.5000  -45.0000  150.0000 58

#__ type_ start__ end____ width___ exp.time_
 12 omega   18.00   90.00   1.0000    1.0000
omega____ theta____ kappa____ phi______ frames
    -       90.5000 -111.0000 -180.0000 72

#__ type_ start__ end____ width___ exp.time_
 13 omega   79.00  163.00   1.0000    1.0000
omega____ theta____ kappa____ phi______ frames
    -       90.5000  111.0000  -30.0000 84

#__ type_ start__ end____ width___ exp.time_
 14 omega   19.00   77.00   1.0000    1.0000
omega____ theta____ kappa____ phi______ frames
    -       90.5000  -45.0000  -60.0000 58

#__ type_ start__ end____ width___ exp.time_
 15 omega   60.00  161.00   1.0000    1.0000
omega____ theta____ kappa____ phi______ frames
    -       90.5000   77.0000 -180.0000 101

#__ type_ start__ end____ width___ exp.time_
 16 omega   69.00  159.00   1.0000    1.0000
omega____ theta____ kappa____ phi______ frames
    -       90.5000   61.0000  -30.0000 90

#__ type_ start__ end____ width___ exp.time_
 17 omega   18.00   69.00   1.0000    1.0000
omega____ theta____ kappa____ phi______ frames
    -       90.5000  -30.0000  -60.0000 51

#__ type_ start__ end____ width___ exp.time_
 18 omega   35.00  134.00   1.0000    1.0000
omega____ theta____ kappa____ phi______ frames
    -       90.5000  178.0000 -180.0000 99

#__ type_ start__ end____ width___ exp.time_
 19 omega   19.00  128.00   1.0000    1.0000
omega____ theta____ kappa____ phi______ frames
    -       90.5000  -91.0000  -20.2561 109

#__ type_ start__ end____ width___ exp.time_
 20 omega   18.00   90.00   1.0000    1.0000
omega____ theta____ kappa____ phi______ frames
    -       90.5000 -111.0000  -90.0000 72

#__ type_ start__ end____ width___ exp.time_
 21 omega   20.00  121.00   1.0000    1.0000
omega____ theta____ kappa____ phi______ frames
    -       90.5000  -77.0000  -90.0000 101

#__ type_ start__ end____ width___ exp.time_
 22 omega   22.00  112.00   1.0000    1.0000
omega____ theta____ kappa____ phi______ frames
    -       90.5000  -61.0000 -150.0000 90

#__ type_ start__ end____ width___ exp.time_
 23 omega   19.00   83.00   1.0000    1.0000
omega____ theta____ kappa____ phi______ frames
    -       90.5000  -94.0000    0.0000 64

#__ type_ start__ end____ width___ exp.time_
 24 omega   67.00  162.00   1.0000    1.0000
omega____ theta____ kappa____ phi______ frames
    -       90.5000   45.0000   60.0000 95

#__ type_ start__ end____ width___ exp.time_
 25 omega   79.00  163.00   1.0000    1.0000
omega____ theta____ kappa____ phi______ frames
    -       90.5000  111.0000   60.0000 84

#__ type_ start__ end____ width___ exp.time_
 26 omega   69.00  159.00   1.0000    1.0000
omega____ theta____ kappa____ phi______ frames
    -       90.5000   61.0000  120.0000 90

#__ type_ start__ end____ width___ exp.time_
 27 omega   18.00   69.00   1.0000    1.0000
omega____ theta____ kappa____ phi______ frames
    -       90.5000  -30.0000 -150.0000 51

#__ type_ start__ end____ width___ exp.time_
 28 omega   19.00   83.00   1.0000    1.0000
omega____ theta____ kappa____ phi______ frames
    -       90.5000  -94.0000  120.0000 64

#__ type_ start__ end____ width___ exp.time_
 29 omega   18.00   90.00   1.0000    1.0000
omega____ theta____ kappa____ phi______ frames
    -       90.5000 -111.0000 -150.0000 72

#__ type_ start__ end____ width___ exp.time_
 30 omega   19.00  126.00   1.0000    1.0000
omega____ theta____ kappa____ phi______ frames
    -       90.5000  -87.0000   35.5188 107

#__ type_ start__ end____ width___ exp.time_
 31 omega   19.00  129.00   1.0000    1.0000
omega____ theta____ kappa____ phi______ frames
    -       90.5000  -93.0000 -119.3029 110

#__ type_ start__ end____ width___ exp.time_
 32 omega   19.00  129.00   1.0000    1.0000
omega____ theta____ kappa____ phi______ frames
    -       90.5000  -92.0000   72.1188 110

#__ type_ start__ end____ width___ exp.time_
 33 omega -109.00  -57.00   1.0000    1.0000
omega____ theta____ kappa____ phi______ frames
    -      -32.9934 -178.0000   90.0000 52

#__ type_ start__ end____ width___ exp.time_
 34 omega    3.00  103.00   1.0000    1.0000
omega____ theta____ kappa____ phi______ frames
    -       32.9934   77.0000   30.0000 100

#__ type_ start__ end____ width___ exp.time_
 35 omega   13.00  102.00   1.0000    1.0000
omega____ theta____ kappa____ phi______ frames
    -       32.9934   57.0000  -90.0000 89

#__ type_ start__ end____ width___ exp.time_
 36 omega    3.00  103.00   1.0000    1.0000
omega____ theta____ kappa____ phi______ frames
    -       32.9934   77.0000  -30.0000 100

#__ type_ start__ end____ width___ exp.time_
 37 omega    3.00  103.00   1.0000    1.0000
omega____ theta____ kappa____ phi______ frames
    -       32.9934   77.0000  120.0000 100

#__ type_ start__ end____ width___ exp.time_
 38 omega   35.00  109.00   1.0000    1.0000
omega____ theta____ kappa____ phi______ frames
    -       32.9934  178.0000 -180.0000 74

#__ type_ start__ end____ width___ exp.time_
 39 omega  -25.00   75.00   1.0000    1.0000
omega____ theta____ kappa____ phi______ frames
    -       32.9934  -99.0000    0.0000 100

#__ type_ start__ end____ width___ exp.time_
 40 omega   69.00  129.00   1.0000    1.0000
omega____ theta____ kappa____ phi______ frames
    -       90.5000   61.0000 -120.0000 60
;
_diffrn_measurement_device 'four-circle diffractometer'
_diffrn_measurement_device_type 'Xcalibur, Sapphire3, Gemini ultra'
_diffrn_measurement_method '\w scans'
_diffrn_orient_matrix_UB_11 0.0448514000
_diffrn_orient_matrix_UB_12 -0.0840819000
_diffrn_orient_matrix_UB_13 0.1074793000
_diffrn_orient_matrix_UB_21 -0.0248052000
_diffrn_orient_matrix_UB_22 0.0885570000
_diffrn_orient_matrix_UB_23 0.0637552000
_diffrn_orient_matrix_UB_31 -0.1565355000
_diffrn_orient_matrix_UB_32 -0.0368485000
_diffrn_orient_matrix_UB_33 0.0247839000
_diffrn_radiation_monochromator mirror
_diffrn_radiation_probe x-ray
_diffrn_radiation_type CuK\a
_diffrn_radiation_wavelength 1.54184
_diffrn_reflns_av_R_equivalents 0.0234
_diffrn_reflns_av_unetI/netI 0.0207
_diffrn_reflns_Laue_measured_fraction_full 0.989
_diffrn_reflns_Laue_measured_fraction_max 0.989
_diffrn_reflns_limit_h_max 10
_diffrn_reflns_limit_h_min -10
_diffrn_reflns_limit_k_max 14
_diffrn_reflns_limit_k_min -14
_diffrn_reflns_limit_l_max 14
_diffrn_reflns_limit_l_min -14
_diffrn_reflns_number 22578
_diffrn_reflns_point_group_measured_fraction_full 0.828
_diffrn_reflns_point_group_measured_fraction_max 0.828
_diffrn_reflns_theta_full 62.793
_diffrn_reflns_theta_max 62.793
_diffrn_reflns_theta_min 3.655
_diffrn_source 'sealed X-ray tube'
_diffrn_source_type 'Enhance Ultra (Cu) X-ray Source'
_exptl_absorpt_coefficient_mu 0.713
_exptl_absorpt_correction_T_max 1.00000
_exptl_absorpt_correction_T_min 0.91641
_exptl_absorpt_correction_type multi-scan
_exptl_absorpt_process_details
;
CrysAlisPro, Agilent Technologies,
Version 1.171.37.35 (release 13-08-2014 CrysAlis171 .NET)
(compiled Aug 13 2014,18:06:01)
Empirical absorption correction using spherical harmonics,
 implemented in SCALE3 ABSPACK scaling algorithm.
;
_exptl_crystal_colour colorless
_exptl_crystal_density_diffrn 1.219
_exptl_crystal_description needles
_exptl_crystal_F_000 558
_exptl_crystal_size_max 0.31
_exptl_crystal_size_mid 0.23
_exptl_crystal_size_min 0.14
_refine_diff_density_max 0.519
_refine_diff_density_min -0.158
_refine_diff_density_rms 0.047
_refine_ls_abs_structure_details
;
 Flack x determined using 2912 quotients [(I+)-(I-)]/[(I+)+(I-)]
 (Parsons, Flack and Wagner, Acta Cryst. B69 (2013) 249-259).
;
_refine_ls_abs_structure_Flack 0.00(5)
_refine_ls_extinction_method none
_refine_ls_goodness_of_fit_ref 1.082
_refine_ls_hydrogen_treatment constr
_refine_ls_matrix_type full
_refine_ls_number_parameters 702
_refine_ls_number_reflns 7567
_refine_ls_number_restraints 3
_refine_ls_restrained_S_all 1.082
_refine_ls_R_factor_all 0.0370
_refine_ls_R_factor_gt 0.0366
_refine_ls_shift/su_max 0.000
_refine_ls_shift/su_mean 0.000
_refine_ls_structure_factor_coef Fsqd
_refine_ls_weighting_details 'w=1/[\s^2^(Fo^2^)+(0.0760P)^2^+0.1442P] where P=(Fo^2^+2Fc^2^)/3'
_refine_ls_weighting_scheme calc
_refine_ls_wR_factor_gt 0.1046
_refine_ls_wR_factor_ref 0.1053
_reflns_Friedel_coverage 0.674
_reflns_Friedel_fraction_full 0.667
_reflns_Friedel_fraction_max 0.667
_reflns_number_gt 7448
_reflns_number_total 7567
_reflns_threshold_expression 'I > 2\s(I)'
_cod_data_source_file 1920622.cif
_cod_data_source_block sujuncheng_ed-ebbdc-2
_cod_depositor_comments
;

2022-11-30
Z value and formula fixed to values more according to usual
chemical conventions.                 miguel
;
_cod_original_formula_weight 1040.71
_cod_original_formula_moiety '2(C29 H36 O7), C H4 O, 0.5(C H3 O)'
_cod_original_formula_units_Z 1
_cod_original_formula_sum 'C59.50 H77.50 O15.50'
_cod_database_code 1552585
_shelx_shelxl_version_number 2016/6
_shelx_space_group_comment
;
The symmetry employed for this shelxl refinement is uniquely defined
by the following loop, which should always be used as a source of
symmetry information in preference to the above space-group names.
They are only intended as comments.
;
_reflns_odcompleteness_completeness 96.96
_reflns_odcompleteness_iscentric 1
_reflns_odcompleteness_theta 63.60
_olex2_refinement_description
;
1. Fixed Uiso
 At 1.2 times of:
  All C(H) groups, All C(H,H) groups
 At 1.5 times of:
  All C(H,H,H) groups, All O(H) groups
2. Others
 Fixed Sof: O2S(0.5) C2S(0.5) H2Sa(0.5) H2Sb(0.5) H2Sc(0.5)
3.a Ternary CH refined with riding coordinates:
 C2(H2), C3(H3c), C4(H4), C7(H7), C2a(H2a), C3a(H3aa), C4a(H4a), C7a(H7a)
3.b Secondary CH2 refined with riding coordinates:
 C1(H1a,H1b), C8(H8a,H8b), C11(H11c,H11d), C1a(H1aa,H1ab), C8a(H8aa,H8ab),
 C11a(H11a,H11b)
3.c Aromatic/amide H refined with riding coordinates:
 C5(H5), C12(H12), C3'(H3'), C4'(H4'), C5'(H5'), C6'(H6'), C7'(H7'), C5a(H5a),
 C12a(H12a), C3b(H3b), C4b(H4b), C5b(H5b), C6b(H6b), C7b(H7b)
3.d Idealised Me refined as rotating group:
 C16(H16d,H16e,H16f), C17(H17e,H17d,H17f), C18(H18d,H18e,H18f), C19(H19d,H19e,
 H19f), C20(H20d,H20e,H20f), C9'(H9'a,H9'b,H9'c), C1S(H1Sa,H1Sb,H1Sc), C2S(H2Sa,
 H2Sb,H2Sc), C16a(H16a,H16b,H16c), C17a(H17a,H17b,H17c), C18a(H18a,H18b,H18c),
 C19a(H19a,H19b,H19c), C20a(H20a,H20b,H20c), C9b(H9ba,H9bb,H9bc)
3.e Idealised tetrahedral OH refined as rotating group:
 O3(H3), O1S(H1S), O3a(H3a)
;
_olex2_submission_special_instructions 'No special instructions were received'

loop_
_space_group_symop_operation_xyz
'x, y, z'

loop_
_atom_site_label
_atom_site_type_symbol
_atom_site_fract_x
_atom_site_fract_y
_atom_site_fract_z
_atom_site_U_iso_or_equiv
_atom_site_adp_type
_atom_site_occupancy
_atom_site_site_symmetry_order
_atom_site_calc_flag
_atom_site_refinement_flags_posn
_atom_site_refinement_flags_occupancy
O1 O 0.5791(2) 0.23967(15) 0.71677(16) 0.0304(4) Uani 1 1 d . .
O2 O 0.7933(3) 0.1660(2) 0.6947(3) 0.0715(9) Uani 1 1 d . .
O3 O 0.3435(3) 0.09307(16) 1.05374(19) 0.0408(5) Uani 1 1 d . .
H3 H 0.271107 0.101309 1.017241 0.061 Uiso 1 1 calc GR .
O4 O 0.0929(2) 0.20194(18) 0.98258(19) 0.0400(5) Uani 1 1 d . .
O5 O 0.4426(3) 0.63455(18) 0.7012(2) 0.0523(7) Uani 1 1 d . .
O6 O 0.3011(2) 0.37118(16) 0.71748(15) 0.0300(4) Uani 1 1 d . .
O7 O 0.1967(3) 0.5083(2) 0.5902(2) 0.0576(7) Uani 1 1 d . .
C1 C 0.5106(3) 0.4620(3) 0.6119(2) 0.0354(7) Uani 1 1 d . .
H1A H 0.473865 0.418539 0.565511 0.042 Uiso 1 1 calc R .
H1B H 0.506918 0.539564 0.571561 0.042 Uiso 1 1 calc R .
C2 C 0.6643(3) 0.4268(3) 0.6430(2) 0.0346(7) Uani 1 1 d . .
H2 H 0.710635 0.397902 0.584972 0.042 Uiso 1 1 calc R .
C3 C 0.6403(3) 0.3323(2) 0.7475(2) 0.0293(6) Uani 1 1 d . .
H3C H 0.727596 0.311640 0.789341 0.035 Uiso 1 1 calc R .
C4 C 0.5219(3) 0.3741(2) 0.8136(2) 0.0266(6) Uani 1 1 d . .
H4 H 0.564964 0.426734 0.848311 0.032 Uiso 1 1 calc R .
C5 C 0.4525(3) 0.2855(2) 0.9035(2) 0.0277(6) Uani 1 1 d . .
H5 H 0.414142 0.226411 0.882647 0.033 Uiso 1 1 calc R .
C6 C 0.4398(3) 0.2824(2) 1.0103(2) 0.0279(6) Uani 1 1 d . .
C7 C 0.3632(3) 0.1880(2) 1.0930(2) 0.0331(6) Uani 1 1 d . .
H7 H 0.423820 0.164965 1.157485 0.040 Uiso 1 1 calc R .
C8 C 0.2189(3) 0.2283(2) 1.1341(2) 0.0336(6) Uani 1 1 d . .
H8A H 0.181162 0.170296 1.195521 0.040 Uiso 1 1 calc R .
H8B H 0.236400 0.292281 1.161400 0.040 Uiso 1 1 calc R .
C9 C 0.1075(3) 0.2590(2) 1.0462(2) 0.0301(6) Uani 1 1 d . .
C10 C 0.0149(3) 0.3629(2) 1.0377(2) 0.0319(6) Uani 1 1 d . .
C11 C 0.1120(3) 0.4648(2) 1.0003(3) 0.0342(7) Uani 1 1 d . .
H11C H 0.052928 0.531098 0.987497 0.041 Uiso 1 1 calc R .
H11D H 0.175389 0.465465 1.059722 0.041 Uiso 1 1 calc R .
C12 C 0.2004(3) 0.4684(2) 0.8978(2) 0.0295(6) Uani 1 1 d . .
H12 H 0.202248 0.405812 0.871194 0.035 Uiso 1 1 calc R .
C13 C 0.2765(3) 0.5551(2) 0.8422(2) 0.0292(6) Uani 1 1 d . .
C14 C 0.3778(3) 0.5518(2) 0.7486(2) 0.0322(6) Uani 1 1 d . .
C15 C 0.4208(3) 0.4423(2) 0.7205(2) 0.0284(6) Uani 1 1 d . .
C16 C 0.7555(4) 0.5190(3) 0.6642(3) 0.0454(8) Uani 1 1 d . .
H16D H 0.711365 0.545658 0.722496 0.068 Uiso 1 1 calc GR .
H16E H 0.763099 0.578617 0.598017 0.068 Uiso 1 1 calc GR .
H16F H 0.849198 0.490381 0.685382 0.068 Uiso 1 1 calc GR .
C17 C 0.4974(3) 0.3687(3) 1.0606(2) 0.0356(7) Uani 1 1 d . .
H17E H 0.555815 0.333597 1.121745 0.053 Uiso 1 1 calc GR .
H17D H 0.419267 0.407087 1.086208 0.053 Uiso 1 1 calc GR .
H17F H 0.553802 0.420545 1.005998 0.053 Uiso 1 1 calc GR .
C18 C -0.0999(4) 0.3695(3) 0.9532(3) 0.0404(7) Uani 1 1 d . .
H18D H -0.055710 0.367511 0.883511 0.061 Uiso 1 1 calc GR .
H18E H -0.153279 0.437257 0.944382 0.061 Uiso 1 1 calc GR .
H18F H -0.163095 0.307763 0.978277 0.061 Uiso 1 1 calc GR .
C19 C -0.0547(4) 0.3614(3) 1.1506(3) 0.0409(7) Uani 1 1 d . .
H19D H -0.110063 0.295385 1.177167 0.061 Uiso 1 1 calc GR .
H19E H -0.115906 0.425141 1.143106 0.061 Uiso 1 1 calc GR .
H19F H 0.018353 0.362770 1.202068 0.061 Uiso 1 1 calc GR .
C20 C 0.2759(4) 0.6612(3) 0.8765(3) 0.0413(7) Uani 1 1 d . .
H20D H 0.180486 0.677375 0.898701 0.062 Uiso 1 1 calc GR .
H20E H 0.308543 0.720405 0.815433 0.062 Uiso 1 1 calc GR .
H20F H 0.338164 0.653670 0.937348 0.062 Uiso 1 1 calc GR .
C1' C 0.6656(3) 0.1629(2) 0.6928(2) 0.0336(6) Uani 1 1 d . .
C2' C 0.5825(3) 0.0742(2) 0.6654(2) 0.0291(6) Uani 1 1 d . .
C3' C 0.6556(4) -0.0129(2) 0.6383(2) 0.0355(7) Uani 1 1 d . .
H3' H 0.754989 -0.014141 0.635985 0.043 Uiso 1 1 calc R .
C4' C 0.5814(4) -0.0976(3) 0.6149(3) 0.0429(8) Uani 1 1 d . .
H4' H 0.630723 -0.156084 0.597352 0.051 Uiso 1 1 calc R .
C5' C 0.4347(4) -0.0953(3) 0.6175(3) 0.0412(8) Uani 1 1 d . .
H5' H 0.385058 -0.152925 0.602234 0.049 Uiso 1 1 calc R .
C6' C 0.3598(4) -0.0085(3) 0.6426(2) 0.0367(7) Uani 1 1 d . .
H6' H 0.260365 -0.007127 0.642917 0.044 Uiso 1 1 calc R .
C7' C 0.4338(3) 0.0767(2) 0.6675(2) 0.0322(6) Uani 1 1 d . .
H7' H 0.384209 0.134965 0.685307 0.039 Uiso 1 1 calc R .
C8' C 0.1987(4) 0.4135(3) 0.6432(3) 0.0404(7) Uani 1 1 d . .
C9' C 0.0939(4) 0.3268(4) 0.6395(4) 0.0583(10) Uani 1 1 d . .
H9'A H 0.141142 0.269862 0.612773 0.088 Uiso 1 1 calc GR .
H9'B H 0.018604 0.359317 0.590815 0.088 Uiso 1 1 calc GR .
H9'C H 0.054211 0.295263 0.712399 0.088 Uiso 1 1 calc GR .
O1S O 0.9569(5) 0.8356(4) 0.5816(4) 0.1063(16) Uani 1 1 d . .
H1S H 0.936123 0.834189 0.518996 0.159 Uiso 1 1 calc GR .
C1S C 1.0493(5) 0.7497(4) 0.6247(4) 0.0667(12) Uani 1 1 d . .
H1SA H 1.097505 0.726967 0.565482 0.100 Uiso 1 1 calc GR .
H1SB H 0.996510 0.688649 0.670562 0.100 Uiso 1 1 calc GR .
H1SC H 1.118315 0.773592 0.668108 0.100 Uiso 1 1 calc GR .
O2S O 1.0622(10) 0.0526(8) 0.4772(17) 0.181(7) Uani 0.5 1 d . P
C2S C 0.9758(9) 0.1196(13) 0.4467(10) 0.126(7) Uani 0.5 1 d . P
H2SA H 1.005861 0.167189 0.376463 0.190 Uiso 0.5 1 calc GR P
H2SB H 0.961989 0.162571 0.499301 0.190 Uiso 0.5 1 calc GR P
H2SC H 0.887560 0.084875 0.438971 0.190 Uiso 0.5 1 calc GR P
O1A O 0.4204(2) 0.59677(15) 0.28937(16) 0.0318(4) Uani 1 1 d . .
O2A O 0.2054(3) 0.5204(2) 0.2894(3) 0.0629(8) Uani 1 1 d . .
O3A O 0.6719(3) 0.61921(17) -0.0463(2) 0.0426(5) Uani 1 1 d . .
H3A H 0.740842 0.609713 -0.006111 0.064 Uiso 1 1 calc GR .
O4A O 0.9150(2) 0.69548(18) 0.02379(19) 0.0416(5) Uani 1 1 d . .
O5A O 0.5489(3) 0.98463(18) 0.29438(19) 0.0438(5) Uani 1 1 d . .
O6A O 0.7014(2) 0.72681(15) 0.28211(16) 0.0293(4) Uani 1 1 d . .
O7A O 0.8027(3) 0.7934(2) 0.4096(2) 0.0476(6) Uani 1 1 d . .
C1A C 0.4895(3) 0.7676(2) 0.3882(2) 0.0318(6) Uani 1 1 d . .
H1AA H 0.527818 0.700064 0.436235 0.038 Uiso 1 1 calc R .
H1AB H 0.491570 0.825557 0.426253 0.038 Uiso 1 1 calc R .
C2A C 0.3360(3) 0.7496(2) 0.3580(2) 0.0328(6) Uani 1 1 d . .
H2A H 0.291213 0.691398 0.417204 0.039 Uiso 1 1 calc R .
C3A C 0.3600(3) 0.7080(2) 0.2553(2) 0.0301(6) Uani 1 1 d . .
H3AA H 0.272629 0.711174 0.213609 0.036 Uiso 1 1 calc R .
C4A C 0.4788(3) 0.7812(2) 0.1877(2) 0.0264(6) Uani 1 1 d . .
H4A H 0.435342 0.852623 0.150620 0.032 Uiso 1 1 calc R .
C5A C 0.5498(3) 0.7351(2) 0.0999(2) 0.0272(6) Uani 1 1 d . .
H5A H 0.589040 0.664285 0.122843 0.033 Uiso 1 1 calc R .
C6A C 0.5619(3) 0.7859(2) -0.0076(2) 0.0276(6) Uani 1 1 d . .
C7A C 0.6445(3) 0.7345(2) -0.0878(2) 0.0327(6) Uani 1 1 d . .
H7A H 0.584819 0.743333 -0.152303 0.039 Uiso 1 1 calc R .
C8A C 0.7839(3) 0.7977(3) -0.1296(2) 0.0328(6) Uani 1 1 d . .
H8AA H 0.824673 0.771318 -0.190153 0.039 Uiso 1 1 calc R .
H8AB H 0.760976 0.875626 -0.158482 0.039 Uiso 1 1 calc R .
C9A C 0.8955(3) 0.7855(2) -0.0419(2) 0.0309(6) Uani 1 1 d . .
C10A C 0.9820(3) 0.8854(3) -0.0354(2) 0.0345(7) Uani 1 1 d . .
C11A C 0.8809(4) 0.9706(3) -0.0031(3) 0.0380(7) Uani 1 1 d . .
H11A H 0.937133 1.029941 0.009752 0.046 Uiso 1 1 calc R .
H11B H 0.819117 1.002353 -0.064263 0.046 Uiso 1 1 calc R .
C12A C 0.7900(3) 0.9214(2) 0.0985(2) 0.0344(7) Uani 1 1 d . .
H12A H 0.774086 0.845615 0.115401 0.041 Uiso 1 1 calc R .
C13A C 0.7302(3) 0.9754(2) 0.1663(3) 0.0332(6) Uani 1 1 d . .
C14A C 0.6207(3) 0.9252(2) 0.2514(2) 0.0287(6) Uani 1 1 d . .
C15A C 0.5784(3) 0.8013(2) 0.2788(2) 0.0262(6) Uani 1 1 d . .
C16A C 0.2427(4) 0.8541(3) 0.3356(3) 0.0421(7) Uani 1 1 d . .
H16A H 0.285553 0.910435 0.276466 0.063 Uiso 1 1 calc GR .
H16B H 0.234534 0.879903 0.401092 0.063 Uiso 1 1 calc GR .
H16C H 0.149361 0.837617 0.315109 0.063 Uiso 1 1 calc GR .
C17A C 0.4985(3) 0.8979(3) -0.0605(2) 0.0359(7) Uani 1 1 d . .
H17A H 0.440520 0.922217 -0.006619 0.054 Uiso 1 1 calc GR .
H17B H 0.440522 0.893026 -0.120629 0.054 Uiso 1 1 calc GR .
H17C H 0.573898 0.949840 -0.087816 0.054 Uiso 1 1 calc GR .
C18A C 1.0968(4) 0.8499(3) 0.0512(3) 0.0444(8) Uani 1 1 d . .
H18A H 1.052225 0.816143 0.121898 0.067 Uiso 1 1 calc GR .
H18B H 1.149342 0.913602 0.055695 0.067 Uiso 1 1 calc GR .
H18C H 1.160939 0.797661 0.030453 0.067 Uiso 1 1 calc GR .
C19A C 1.0541(4) 0.9391(3) -0.1481(3) 0.0423(7) Uani 1 1 d . .
H19A H 1.115135 0.885728 -0.170030 0.063 Uiso 1 1 calc GR .
H19B H 1.110073 1.000808 -0.142662 0.063 Uiso 1 1 calc GR .
H19C H 0.982301 0.964383 -0.202166 0.063 Uiso 1 1 calc GR .
C20A C 0.7539(6) 1.0966(3) 0.1524(5) 0.0776(16) Uani 1 1 d . .
H20A H 0.686184 1.139031 0.101929 0.116 Uiso 1 1 calc GR .
H20B H 0.849177 1.115469 0.123631 0.116 Uiso 1 1 calc GR .
H20C H 0.741493 1.112889 0.222756 0.116 Uiso 1 1 calc GR .
C1B C 0.3319(3) 0.5110(2) 0.3047(2) 0.0343(7) Uani 1 1 d . .
C2B C 0.4106(4) 0.4040(2) 0.3398(2) 0.0360(7) Uani 1 1 d . .
C3B C 0.3324(5) 0.3069(3) 0.3664(3) 0.0533(10) Uani 1 1 d . .
H3B H 0.233019 0.309696 0.366990 0.064 Uiso 1 1 calc R .
C4B C 0.4036(8) 0.2057(3) 0.3919(3) 0.0717(16) Uani 1 1 d . .
H4B H 0.351529 0.140567 0.408035 0.086 Uiso 1 1 calc R .
C5B C 0.5479(7) 0.2008(3) 0.3937(3) 0.0693(15) Uani 1 1 d . .
H5B H 0.594261 0.132384 0.410811 0.083 Uiso 1 1 calc R .
C6B C 0.6270(6) 0.2967(3) 0.3703(3) 0.0610(11) Uani 1 1 d . .
H6B H 0.726173 0.292592 0.373071 0.073 Uiso 1 1 calc R .
C7B C 0.5586(4) 0.3990(3) 0.3426(2) 0.0418(8) Uani 1 1 d . .
H7B H 0.611494 0.463731 0.326035 0.050 Uiso 1 1 calc R .
C8B C 0.8032(3) 0.7290(3) 0.3532(3) 0.0357(7) Uani 1 1 d . .
C9B C 0.9150(4) 0.6423(3) 0.3528(3) 0.0492(8) Uani 1 1 d . .
H9BA H 0.872694 0.570320 0.377312 0.074 Uiso 1 1 calc GR .
H9BB H 0.989451 0.648151 0.401625 0.074 Uiso 1 1 calc GR .
H9BC H 0.954517 0.652701 0.279182 0.074 Uiso 1 1 calc GR .

loop_
_atom_site_aniso_label
_atom_site_aniso_U_11
_atom_site_aniso_U_22
_atom_site_aniso_U_33
_atom_site_aniso_U_23
_atom_site_aniso_U_13
_atom_site_aniso_U_12
O1 0.0320(11) 0.0285(10) 0.0336(10) -0.0135(8) 0.0006(8) -0.0015(8)
O2 0.0316(15) 0.0670(18) 0.136(3) -0.0615(19) -0.0044(15) 0.0051(12)
O3 0.0509(14) 0.0251(10) 0.0430(12) -0.0042(9) 0.0069(10) -0.0009(9)
O4 0.0424(13) 0.0359(11) 0.0471(12) -0.0200(10) -0.0017(10) -0.0070(9)
O5 0.0620(16) 0.0262(11) 0.0622(15) -0.0033(10) 0.0262(13) -0.0101(11)
O6 0.0318(11) 0.0295(9) 0.0290(10) -0.0082(8) -0.0016(8) -0.0036(8)
O7 0.0596(16) 0.0557(16) 0.0514(14) -0.0020(12) -0.0178(12) 0.0101(13)
C1 0.0433(18) 0.0373(15) 0.0221(13) -0.0023(12) 0.0039(12) -0.0017(14)
C2 0.0393(18) 0.0360(15) 0.0285(14) -0.0092(12) 0.0088(12) -0.0072(13)
C3 0.0306(16) 0.0286(14) 0.0294(14) -0.0087(11) -0.0009(11) -0.0064(12)
C4 0.0321(15) 0.0255(13) 0.0227(13) -0.0066(10) -0.0020(11) -0.0047(11)
C5 0.0315(15) 0.0236(12) 0.0284(14) -0.0072(11) -0.0020(11) -0.0016(11)
C6 0.0282(15) 0.0285(14) 0.0260(14) -0.0051(11) -0.0030(11) 0.0013(11)
C7 0.0381(17) 0.0304(14) 0.0273(14) -0.0023(12) 0.0025(12) 0.0008(13)
C8 0.0387(17) 0.0332(14) 0.0259(13) -0.0030(11) 0.0047(12) -0.0054(13)
C9 0.0283(15) 0.0309(14) 0.0299(14) -0.0065(12) 0.0072(11) -0.0104(12)
C10 0.0302(15) 0.0326(15) 0.0332(15) -0.0095(12) 0.0035(12) -0.0053(12)
C11 0.0362(17) 0.0300(15) 0.0381(16) -0.0124(12) 0.0027(13) -0.0031(13)
C12 0.0325(16) 0.0239(13) 0.0328(14) -0.0090(11) 0.0008(12) 0.0011(12)
C13 0.0296(15) 0.0256(13) 0.0325(14) -0.0077(11) -0.0030(11) -0.0003(11)
C14 0.0368(17) 0.0226(13) 0.0341(15) -0.0024(11) 0.0015(12) -0.0019(12)
C15 0.0352(16) 0.0243(13) 0.0234(13) -0.0028(10) 0.0017(12) -0.0032(12)
C16 0.047(2) 0.0421(17) 0.0453(18) -0.0081(14) 0.0086(15) -0.0145(15)
C17 0.0349(17) 0.0451(17) 0.0278(14) -0.0107(13) -0.0014(12) -0.0074(14)
C18 0.0334(17) 0.0431(17) 0.0438(17) -0.0093(14) -0.0029(14) -0.0042(14)
C19 0.0376(18) 0.0472(18) 0.0393(17) -0.0152(14) 0.0109(14) -0.0061(14)
C20 0.0428(19) 0.0333(16) 0.0516(19) -0.0181(14) 0.0042(15) -0.0076(14)
C1' 0.0315(17) 0.0329(15) 0.0370(16) -0.0108(12) -0.0003(12) 0.0008(12)
C2' 0.0374(16) 0.0269(13) 0.0219(13) -0.0045(11) 0.0004(11) -0.0002(12)
C3' 0.0430(18) 0.0343(15) 0.0284(14) -0.0075(12) -0.0019(12) 0.0054(13)
C4' 0.067(2) 0.0324(15) 0.0311(15) -0.0108(12) -0.0029(15) 0.0032(15)
C5' 0.061(2) 0.0329(15) 0.0308(15) -0.0092(12) -0.0005(14) -0.0117(15)
C6' 0.0400(18) 0.0415(16) 0.0265(14) -0.0051(12) 0.0007(12) -0.0097(14)
C7' 0.0396(17) 0.0293(14) 0.0269(14) -0.0061(11) 0.0012(12) -0.0013(12)
C8' 0.0389(18) 0.050(2) 0.0350(16) -0.0165(15) -0.0056(13) 0.0063(15)
C9' 0.039(2) 0.074(3) 0.072(3) -0.035(2) -0.0135(18) -0.0018(19)
O1S 0.094(3) 0.134(3) 0.129(3) -0.097(3) -0.061(3) 0.056(3)
C1S 0.049(2) 0.091(3) 0.068(3) -0.036(2) -0.010(2) 0.005(2)
O2S 0.073(6) 0.094(7) 0.40(2) -0.107(10) -0.079(10) 0.018(5)
C2S 0.023(4) 0.189(14) 0.096(8) 0.085(9) 0.021(4) -0.001(6)
O1A 0.0320(11) 0.0229(9) 0.0377(10) -0.0031(8) 0.0004(8) -0.0039(8)
O2A 0.0394(16) 0.0490(14) 0.099(2) -0.0148(14) -0.0106(14) -0.0134(12)
O3A 0.0491(15) 0.0328(11) 0.0510(13) -0.0204(10) 0.0084(11) -0.0079(10)
O4A 0.0398(13) 0.0333(11) 0.0492(13) -0.0063(10) -0.0065(10) 0.0057(9)
O5A 0.0540(15) 0.0330(11) 0.0473(13) -0.0172(10) 0.0114(11) -0.0019(10)
O6A 0.0292(11) 0.0275(9) 0.0314(10) -0.0080(8) -0.0019(8) 0.0018(8)
O7A 0.0465(14) 0.0556(14) 0.0463(13) -0.0222(11) -0.0122(11) 0.0012(11)
C1A 0.0352(16) 0.0340(14) 0.0238(14) -0.0037(11) 0.0014(12) -0.0011(12)
C2A 0.0340(16) 0.0332(15) 0.0281(14) -0.0035(12) 0.0050(12) -0.0019(13)
C3A 0.0278(15) 0.0281(14) 0.0325(14) -0.0047(11) -0.0028(11) 0.0026(11)
C4A 0.0313(15) 0.0218(12) 0.0242(13) -0.0029(10) -0.0017(11) 0.0006(11)
C5A 0.0313(15) 0.0227(12) 0.0277(14) -0.0067(10) -0.0030(11) 0.0000(11)
C6A 0.0232(14) 0.0322(14) 0.0273(14) -0.0075(11) -0.0021(11) -0.0031(11)
C7A 0.0349(16) 0.0389(15) 0.0266(13) -0.0126(12) -0.0010(12) -0.0053(13)
C8A 0.0339(16) 0.0383(15) 0.0274(14) -0.0112(12) 0.0032(12) -0.0015(13)
C9A 0.0268(15) 0.0351(15) 0.0318(14) -0.0116(13) 0.0064(12) 0.0015(12)
C10A 0.0308(16) 0.0397(16) 0.0316(15) -0.0076(12) 0.0051(12) -0.0062(13)
C11A 0.0401(18) 0.0342(16) 0.0398(16) -0.0103(13) 0.0050(14) -0.0068(13)
C12A 0.0371(17) 0.0294(14) 0.0370(15) -0.0094(12) 0.0045(13) -0.0072(12)
C13A 0.0349(16) 0.0268(14) 0.0382(15) -0.0092(12) 0.0034(12) -0.0066(12)
C14A 0.0351(16) 0.0261(13) 0.0257(13) -0.0083(11) 0.0009(11) -0.0013(12)
C15A 0.0305(15) 0.0239(13) 0.0227(13) -0.0040(10) 0.0007(11) 0.0007(11)
C16A 0.0406(19) 0.0443(17) 0.0421(17) -0.0139(14) 0.0041(14) 0.0069(15)
C17A 0.0349(17) 0.0402(16) 0.0276(14) -0.0007(12) -0.0012(12) 0.0046(13)
C18A 0.0359(18) 0.0534(19) 0.0441(18) -0.0129(15) -0.0038(14) -0.0044(15)
C19A 0.0405(18) 0.0439(17) 0.0384(17) -0.0050(14) 0.0102(14) -0.0057(15)
C20A 0.091(3) 0.039(2) 0.107(4) -0.033(2) 0.059(3) -0.022(2)
C1B 0.0375(18) 0.0348(15) 0.0311(15) -0.0093(12) 0.0015(12) -0.0096(13)
C2B 0.057(2) 0.0290(14) 0.0229(13) -0.0089(11) -0.0006(13) -0.0078(14)
C3B 0.094(3) 0.0365(18) 0.0274(15) -0.0035(13) -0.0105(17) -0.0198(18)
C4B 0.151(5) 0.0312(19) 0.0313(19) -0.0019(14) -0.015(2) -0.018(2)
C5B 0.145(5) 0.0342(19) 0.0286(18) -0.0080(14) -0.019(2) 0.020(2)
C6B 0.098(3) 0.053(2) 0.0316(17) -0.0104(15) -0.0039(18) 0.027(2)
C7B 0.064(2) 0.0330(15) 0.0278(15) -0.0081(12) 0.0017(14) 0.0084(15)
C8B 0.0316(17) 0.0378(16) 0.0359(16) -0.0067(13) -0.0013(13) -0.0005(13)
C9B 0.0357(19) 0.053(2) 0.058(2) -0.0134(17) -0.0080(16) 0.0090(16)

loop_
_atom_type_symbol
_atom_type_description
_atom_type_scat_dispersion_real
_atom_type_scat_dispersion_imag
_atom_type_scat_source
C C 0.0181 0.0091 'International Tables Vol C Tables 4.2.6.8 and 6.1.1.4'
H H 0.0000 0.0000 'International Tables Vol C Tables 4.2.6.8 and 6.1.1.4'
O O 0.0492 0.0322 'International Tables Vol C Tables 4.2.6.8 and 6.1.1.4'

loop_
_geom_angle_atom_site_label_1
_geom_angle_atom_site_label_2
_geom_angle_atom_site_label_3
_geom_angle
C1' O1 C3 119.3(2)
C7 O3 H3 109.5
C8' O6 C15 116.9(2)
H1A C1 H1B 108.5
C2 C1 H1A 110.3
C2 C1 H1B 110.3
C2 C1 C15 107.2(2)
C15 C1 H1A 110.3
C15 C1 H1B 110.3
C1 C2 H2 109.6
C1 C2 C16 114.2(3)
C3 C2 C1 101.5(2)
C3 C2 H2 109.6
C3 C2 C16 112.0(2)
C16 C2 H2 109.6
O1 C3 C2 108.7(2)
O1 C3 H3C 112.4
O1 C3 C4 105.3(2)
C2 C3 H3C 112.4
C4 C3 C2 105.0(2)
C4 C3 H3C 112.4
C3 C4 H4 107.6
C3 C4 C15 103.0(2)
C5 C4 C3 114.3(2)
C5 C4 H4 107.6
C5 C4 C15 116.4(2)
C15 C4 H4 107.6
C4 C5 H5 116.6
C6 C5 C4 126.8(3)
C6 C5 H5 116.6
C5 C6 C7 121.4(3)
C5 C6 C17 124.6(3)
C17 C6 C7 114.0(2)
O3 C7 C6 114.0(2)
O3 C7 H7 106.9
O3 C7 C8 110.9(3)
C6 C7 H7 106.9
C6 C7 C8 111.0(2)
C8 C7 H7 106.9
C7 C8 H8A 108.8
C7 C8 H8B 108.8
H8A C8 H8B 107.7
C9 C8 C7 114.0(2)
C9 C8 H8A 108.8
C9 C8 H8B 108.8
O4 C9 C8 120.0(3)
O4 C9 C10 120.6(3)
C8 C9 C10 119.3(2)
C9 C10 C11 108.2(2)
C9 C10 C19 110.5(2)
C18 C10 C9 109.8(2)
C18 C10 C11 109.5(2)
C18 C10 C19 110.0(3)
C19 C10 C11 108.8(2)
C10 C11 H11C 108.7
C10 C11 H11D 108.7
H11C C11 H11D 107.6
C12 C11 C10 114.1(2)
C12 C11 H11C 108.7
C12 C11 H11D 108.7
C11 C12 H12 117.8
C13 C12 C11 124.4(3)
C13 C12 H12 117.8
C12 C13 C14 123.2(3)
C12 C13 C20 121.6(3)
C14 C13 C20 115.0(3)
O5 C14 C13 119.4(3)
O5 C14 C15 117.8(3)
C13 C14 C15 122.2(2)
O6 C15 C1 109.8(2)
O6 C15 C4 106.6(2)
O6 C15 C14 114.1(2)
C1 C15 C4 105.2(2)
C1 C15 C14 112.3(2)
C14 C15 C4 108.3(2)
C2 C16 H16D 109.5
C2 C16 H16E 109.5
C2 C16 H16F 109.5
H16D C16 H16E 109.5
H16D C16 H16F 109.5
H16E C16 H16F 109.5
C6 C17 H17E 109.5
C6 C17 H17D 109.5
C6 C17 H17F 109.5
H17E C17 H17D 109.5
H17E C17 H17F 109.5
H17D C17 H17F 109.5
C10 C18 H18D 109.5
C10 C18 H18E 109.5
C10 C18 H18F 109.5
H18D C18 H18E 109.5
H18D C18 H18F 109.5
H18E C18 H18F 109.5
C10 C19 H19D 109.5
C10 C19 H19E 109.5
C10 C19 H19F 109.5
H19D C19 H19E 109.5
H19D C19 H19F 109.5
H19E C19 H19F 109.5
C13 C20 H20D 109.5
C13 C20 H20E 109.5
C13 C20 H20F 109.5
H20D C20 H20E 109.5
H20D C20 H20F 109.5
H20E C20 H20F 109.5
O1 C1' C2' 111.1(2)
O2 C1' O1 123.6(3)
O2 C1' C2' 125.4(3)
C3' C2' C1' 119.0(3)
C3' C2' C7' 119.8(3)
C7' C2' C1' 121.2(2)
C2' C3' H3' 119.8
C4' C3' C2' 120.3(3)
C4' C3' H3' 119.8
C3' C4' H4' 120.1
C5' C4' C3' 119.9(3)
C5' C4' H4' 120.1
C4' C5' H5' 119.6
C4' C5' C6' 120.8(3)
C6' C5' H5' 119.6
C5' C6' H6' 120.2
C5' C6' C7' 119.7(3)
C7' C6' H6' 120.2
C2' C7' C6' 119.5(3)
C2' C7' H7' 120.2
C6' C7' H7' 120.2
O6 C8' C9' 110.6(3)
O7 C8' O6 122.8(3)
O7 C8' C9' 126.6(3)
C8' C9' H9'A 109.5
C8' C9' H9'B 109.5
C8' C9' H9'C 109.5
H9'A C9' H9'B 109.5
H9'A C9' H9'C 109.5
H9'B C9' H9'C 109.5
C1S O1S H1S 109.5
O1S C1S H1SA 109.5
O1S C1S H1SB 109.5
O1S C1S H1SC 109.5
H1SA C1S H1SB 109.5
H1SA C1S H1SC 109.5
H1SB C1S H1SC 109.5
O2S C2S H2SA 109.5
O2S C2S H2SB 109.5
O2S C2S H2SC 109.5
H2SA C2S H2SB 109.5
H2SA C2S H2SC 109.5
H2SB C2S H2SC 109.5
C1B O1A C3A 118.2(2)
C7A O3A H3A 109.5
C8B O6A C15A 117.8(2)
H1AA C1A H1AB 108.6
C2A C1A H1AA 110.3
C2A C1A H1AB 110.3
C2A C1A C15A 106.9(2)
C15A C1A H1AA 110.3
C15A C1A H1AB 110.3
C1A C2A H2A 109.6
C3A C2A C1A 102.0(2)
C3A C2A H2A 109.6
C3A C2A C16A 112.1(2)
C16A C2A C1A 113.8(3)
C16A C2A H2A 109.6
O1A C3A C2A 108.1(2)
O1A C3A H3AA 112.4
O1A C3A C4A 105.9(2)
C2A C3A H3AA 112.4
C2A C3A C4A 105.0(2)
C4A C3A H3AA 112.4
C3A C4A H4A 107.5
C3A C4A C15A 103.3(2)
C5A C4A C3A 114.1(2)
C5A C4A H4A 107.5
C5A C4A C15A 116.4(2)
C15A C4A H4A 107.5
C4A C5A H5A 116.8
C6A C5A C4A 126.3(2)
C6A C5A H5A 116.8
C5A C6A C7A 121.8(3)
C5A C6A C17A 124.2(3)
C17A C6A C7A 114.0(2)
O3A C7A C6A 114.2(2)
O3A C7A H7A 106.7
O3A C7A C8A 110.9(3)
C6A C7A H7A 106.7
C6A C7A C8A 111.1(2)
C8A C7A H7A 106.7
C7A C8A H8AA 108.7
C7A C8A H8AB 108.7
H8AA C8A H8AB 107.6
C9A C8A C7A 114.2(2)
C9A C8A H8AA 108.7
C9A C8A H8AB 108.7
O4A C9A C8A 119.7(3)
O4A C9A C10A 120.2(3)
C8A C9A C10A 120.1(2)
C9A C10A C11A 108.9(2)
C9A C10A C18A 110.1(3)
C9A C10A C19A 110.2(3)
C18A C10A C11A 109.4(3)
C18A C10A C19A 109.2(3)
C19A C10A C11A 109.0(3)
C10A C11A H11A 109.0
C10A C11A H11B 109.0
H11A C11A H11B 107.8
C12A C11A C10A 113.0(2)
C12A C11A H11A 109.0
C12A C11A H11B 109.0
C11A C12A H12A 116.8
C13A C12A C11A 126.4(3)
C13A C12A H12A 116.8
C12A C13A C14A 122.5(3)
C12A C13A C20A 122.3(3)
C14A C13A C20A 114.7(3)
O5A C14A C13A 119.0(3)
O5A C14A C15A 117.2(3)
C13A C14A C15A 123.3(2)
O6A C15A C1A 110.6(2)
O6A C15A C4A 106.2(2)
O6A C15A C14A 113.1(2)
C1A C15A C4A 105.6(2)
C1A C15A C14A 110.8(2)
C14A C15A C4A 110.2(2)
C2A C16A H16A 109.5
C2A C16A H16B 109.5
C2A C16A H16C 109.5
H16A C16A H16B 109.5
H16A C16A H16C 109.5
H16B C16A H16C 109.5
C6A C17A H17A 109.5
C6A C17A H17B 109.5
C6A C17A H17C 109.5
H17A C17A H17B 109.5
H17A C17A H17C 109.5
H17B C17A H17C 109.5
C10A C18A H18A 109.5
C10A C18A H18B 109.5
C10A C18A H18C 109.5
H18A C18A H18B 109.5
H18A C18A H18C 109.5
H18B C18A H18C 109.5
C10A C19A H19A 109.5
C10A C19A H19B 109.5
C10A C19A H19C 109.5
H19A C19A H19B 109.5
H19A C19A H19C 109.5
H19B C19A H19C 109.5
C13A C20A H20A 109.5
C13A C20A H20B 109.5
C13A C20A H20C 109.5
H20A C20A H20B 109.5
H20A C20A H20C 109.5
H20B C20A H20C 109.5
O1A C1B C2B 111.2(3)
O2A C1B O1A 123.8(3)
O2A C1B C2B 124.9(3)
C3B C2B C1B 118.3(3)
C7B C2B C1B 121.8(3)
C7B C2B C3B 119.8(3)
C2B C3B H3B 120.3
C4B C3B C2B 119.5(5)
C4B C3B H3B 120.3
C3B C4B H4B 119.7
C5B C4B C3B 120.7(4)
C5B C4B H4B 119.7
C4B C5B H5B 119.7
C4B C5B C6B 120.5(4)
C6B C5B H5B 119.7
C5B C6B H6B 120.0
C5B C6B C7B 120.0(5)
C7B C6B H6B 120.0
C2B C7B H7B 120.3
C6B C7B C2B 119.5(4)
C6B C7B H7B 120.3
O6A C8B C9B 111.1(3)
O7A C8B O6A 123.3(3)
O7A C8B C9B 125.6(3)
C8B C9B H9BA 109.5
C8B C9B H9BB 109.5
C8B C9B H9BC 109.5
H9BA C9B H9BB 109.5
H9BA C9B H9BC 109.5
H9BB C9B H9BC 109.5

loop_
_geom_bond_atom_site_label_1
_geom_bond_atom_site_label_2
_geom_bond_distance
O1 C3 1.449(3)
O1 C1' 1.334(4)
O2 C1' 1.198(4)
O3 H3 0.8200
O3 C7 1.420(4)
O4 C9 1.217(4)
O5 C14 1.211(4)
O6 C15 1.451(3)
O6 C8' 1.360(4)
O7 C8' 1.197(4)
C1 H1A 0.9700
C1 H1B 0.9700
C1 C2 1.530(5)
C1 C15 1.542(4)
C2 H2 0.9800
C2 C3 1.529(4)
C2 C16 1.532(5)
C3 H3C 0.9800
C3 C4 1.529(4)
C4 H4 0.9800
C4 C5 1.497(4)
C4 C15 1.583(4)
C5 H5 0.9300
C5 C6 1.331(4)
C6 C7 1.523(4)
C6 C17 1.505(4)
C7 H7 0.9800
C7 C8 1.552(4)
C8 H8A 0.9700
C8 H8B 0.9700
C8 C9 1.513(4)
C9 C10 1.532(4)
C10 C11 1.539(4)
C10 C18 1.521(4)
C10 C19 1.534(4)
C11 H11C 0.9700
C11 H11D 0.9700
C11 C12 1.496(4)
C12 H12 0.9300
C12 C13 1.328(4)
C13 C14 1.493(4)
C13 C20 1.502(4)
C14 C15 1.547(4)
C16 H16D 0.9600
C16 H16E 0.9600
C16 H16F 0.9600
C17 H17E 0.9600
C17 H17D 0.9600
C17 H17F 0.9600
C18 H18D 0.9600
C18 H18E 0.9600
C18 H18F 0.9600
C19 H19D 0.9600
C19 H19E 0.9600
C19 H19F 0.9600
C20 H20D 0.9600
C20 H20E 0.9600
C20 H20F 0.9600
C1' C2' 1.487(4)
C2' C3' 1.388(4)
C2' C7' 1.391(4)
C3' H3' 0.9300
C3' C4' 1.378(5)
C4' H4' 0.9300
C4' C5' 1.373(5)
C5' H5' 0.9300
C5' C6' 1.383(5)
C6' H6' 0.9300
C6' C7' 1.391(4)
C7' H7' 0.9300
C8' C9' 1.488(5)
C9' H9'A 0.9600
C9' H9'B 0.9600
C9' H9'C 0.9600
O1S H1S 0.8200
O1S C1S 1.373(6)
C1S H1SA 0.9600
C1S H1SB 0.9600
C1S H1SC 0.9600
O2S C2S 1.154(14)
C2S H2SA 0.9600
C2S H2SB 0.9600
C2S H2SC 0.9600
O1A C3A 1.455(3)
O1A C1B 1.338(4)
O2A C1B 1.205(4)
O3A H3A 0.8200
O3A C7A 1.422(4)
O4A C9A 1.222(4)
O5A C14A 1.211(4)
O6A C15A 1.463(3)
O6A C8B 1.333(4)
O7A C8B 1.205(4)
C1A H1AA 0.9700
C1A H1AB 0.9700
C1A C2A 1.534(4)
C1A C15A 1.543(4)
C2A H2A 0.9800
C2A C3A 1.521(4)
C2A C16A 1.528(4)
C3A H3AA 0.9800
C3A C4A 1.536(4)
C4A H4A 0.9800
C4A C5A 1.505(4)
C4A C15A 1.572(4)
C5A H5A 0.9300
C5A C6A 1.332(4)
C6A C7A 1.515(4)
C6A C17A 1.504(4)
C7A H7A 0.9800
C7A C8A 1.540(4)
C8A H8AA 0.9700
C8A H8AB 0.9700
C8A C9A 1.520(4)
C9A C10A 1.524(4)
C10A C11A 1.538(4)
C10A C18A 1.530(4)
C10A C19A 1.534(4)
C11A H11A 0.9700
C11A H11B 0.9700
C11A C12A 1.502(4)
C12A H12A 0.9300
C12A C13A 1.324(4)
C13A C14A 1.476(4)
C13A C20A 1.502(5)
C14A C15A 1.554(4)
C16A H16A 0.9600
C16A H16B 0.9600
C16A H16C 0.9600
C17A H17A 0.9600
C17A H17B 0.9600
C17A H17C 0.9600
C18A H18A 0.9600
C18A H18B 0.9600
C18A H18C 0.9600
C19A H19A 0.9600
C19A H19B 0.9600
C19A H19C 0.9600
C20A H20A 0.9600
C20A H20B 0.9600
C20A H20C 0.9600
C1B C2B 1.485(4)
C2B C3B 1.388(5)
C2B C7B 1.387(5)
C3B H3B 0.9300
C3B C4B 1.386(6)
C4B H4B 0.9300
C4B C5B 1.352(8)
C5B H5B 0.9300
C5B C6B 1.381(7)
C6B H6B 0.9300
C6B C7B 1.387(5)
C7B H7B 0.9300
C8B C9B 1.495(5)
C9B H9BA 0.9600
C9B H9BB 0.9600
C9B H9BC 0.9600
